data_7051316
loop_
_publ_author_name
'Fang, Xinggao'
'Scott, Brian L.'
'John, Kevin D.'
'Kubas, Gregory J.'
'Watkin, John G.'

_publ_section_title
;
 Triphenylmethyl tris(p-methoxyphenyl)phosphonium cation: a
 structurally characterized phosphonium analog of hexaphenylethane
;
_journal_issue 10
_journal_name_full 'New Journal of Chemistry'
_journal_page_first 831
_journal_paper_doi 10.1039/b003233f
_journal_volume 24
_journal_year 2000
_chemical_formula_sum 'C58 H40 B Cl4 F24 O3 P'
_chemical_formula_weight 1424.48
_chemical_name_systematic
;
?
;
_space_group_IT_number 14
_symmetry_cell_setting monoclinic
_symmetry_space_group_name_Hall '-P 2yn'
_symmetry_space_group_name_H-M 'P 1 21/n 1'
_atom_sites_solution_hydrogens geom
_atom_sites_solution_primary direct
_atom_sites_solution_secondary difmap
_audit_creation_method SHELXL-97
_cell_angle_alpha 90.00
_cell_angle_beta 108.646(1)
_cell_angle_gamma 90.00
_cell_formula_units_Z 4
_cell_length_a 14.1573(7)
_cell_length_b 25.790(2)
_cell_length_c 17.873(1)
_cell_measurement_temperature 203(2)
_cell_volume 6183.2(7)
_computing_cell_refinement 'SAINT 4.05 (Bruker, 1996)'
_computing_data_collection 'SMART 4.210 (Bruker, 1996)'
_computing_data_reduction 'SAINT 4.05 (Bruker, 1996)'
_computing_molecular_graphics 'SHELXTL NT 5.10 (Bruker, 1997)'
_computing_publication_material 'SHELXTL NT 5.10 (Bruker, 1997)'
_computing_structure_refinement 'SHELXL-93 (Sheldrick, 1993)'
_computing_structure_solution 'SHELXS-97 (Sheldrick, 1990)'
_diffrn_ambient_temperature 203(2)
_diffrn_measurement_device_type 'Bruker P4/CCD'
_diffrn_measurement_method '\w and \f scans'
_diffrn_radiation_monochromator graphite
_diffrn_radiation_source 'fine-focus sealed tube'
_diffrn_radiation_type MoK\a
_diffrn_radiation_wavelength 0.71073
_diffrn_reflns_av_R_equivalents 0.0280
_diffrn_reflns_av_sigmaI/netI 0.0344
_diffrn_reflns_limit_h_max 15
_diffrn_reflns_limit_h_min -15
_diffrn_reflns_limit_k_max 28
_diffrn_reflns_limit_k_min -28
_diffrn_reflns_limit_l_max 19
_diffrn_reflns_limit_l_min -18
_diffrn_reflns_number 22661
_diffrn_reflns_theta_max 23.36
_diffrn_reflns_theta_min 1.44
_exptl_absorpt_coefficient_mu 0.333
_exptl_absorpt_correction_T_max 0.95
_exptl_absorpt_correction_T_min 0.93
_exptl_absorpt_correction_type empirical
_exptl_absorpt_process_details 'SADABS (Sheldrick, 1996)'
_exptl_crystal_colour colorless
_exptl_crystal_density_diffrn 1.530
_exptl_crystal_density_method 'not measured'
_exptl_crystal_description irregular
_exptl_crystal_F_000 2864
_exptl_crystal_size_max 0.21
_exptl_crystal_size_mid 0.17
_exptl_crystal_size_min 0.14
_refine_diff_density_max 0.976
_refine_diff_density_min -0.780
_refine_diff_density_rms 0.060
_refine_ls_extinction_method none
_refine_ls_goodness_of_fit_ref 1.513
_refine_ls_hydrogen_treatment noref
_refine_ls_matrix_type full
_refine_ls_number_parameters 973
_refine_ls_number_reflns 8419
_refine_ls_number_restraints 0
_refine_ls_restrained_S_all 1.513
_refine_ls_R_factor_all 0.0854
_refine_ls_R_factor_gt 0.0685
_refine_ls_shift/su_max 0.005
_refine_ls_shift/su_mean 0.000
_refine_ls_structure_factor_coef Fsqd
_refine_ls_weighting_details 'calc w=1/[\s^2^(Fo^2^)+(0.1078P)^2^+0.0000P] where P=(Fo^2^+2Fc^2^)/3'
_refine_ls_weighting_scheme calc
_refine_ls_wR_factor_gt 0.2022
_refine_ls_wR_factor_ref 0.2149
_reflns_number_gt 6578
_reflns_number_total 8419
_reflns_threshold_expression >2sigma(I)
_cod_data_source_file b003233f.txt
_cod_data_source_block ccd270
_cod_original_cell_volume 6183.3(6)
_cod_original_sg_symbol_H-M 'P 21/n'
_cod_database_code 7051316

loop_
_symmetry_equiv_pos_as_xyz
'x, y, z'
'-x+1/2, y+1/2, -z+1/2'
'-x, -y, -z'
'x-1/2, -y-1/2, z-1/2'

loop_
_atom_site_label
_atom_site_type_symbol
_atom_site_fract_x
_atom_site_fract_y
_atom_site_fract_z
_atom_site_U_iso_or_equiv
_atom_site_adp_type
_atom_site_occupancy
_atom_site_symmetry_multiplicity
_atom_site_calc_flag
_atom_site_refinement_flags
_atom_site_disorder_assembly
_atom_site_disorder_group
P1 P 0.24565(7) 0.06376(4) 0.76210(5) 0.0396(3) Uani 1 1 d . . .
O1 O 0.15836(19) 0.02453(10) 0.73254(15) 0.0485(7) Uani 1 1 d . . .
O2 O 0.19895(19) 0.11638(9) 0.77426(15) 0.0464(6) Uani 1 1 d . . .
O3 O 0.28930(19) 0.07179(10) 0.69374(14) 0.0497(7) Uani 1 1 d . . .
B1 B 0.1649(3) 0.25151(14) 1.1691(2) 0.0320(9) Uani 1 1 d . . .
Cl4 Cl -0.0807(2) 0.10562(9) 1.32981(14) 0.1550(9) Uani 1 1 d . . .
Cl3 Cl 0.1213(2) 0.07134(13) 1.3774(2) 0.2021(14) Uani 1 1 d . . .
C1 C 0.0835(3) 0.04145(17) 0.6573(2) 0.0566(11) Uani 1 1 d . . .
H1A H 0.0179 0.0428 0.6635 0.068 Uiso 1 1 calc R . .
H1B H 0.0812 0.0168 0.6158 0.068 Uiso 1 1 calc R . .
C2 C 0.1196(3) 0.13298(16) 0.7011(2) 0.0559(11) Uani 1 1 d . . .
H2A H 0.1348 0.1673 0.6859 0.067 Uiso 1 1 calc R . .
H2B H 0.0562 0.1347 0.7111 0.067 Uiso 1 1 calc R . .
C3 C 0.2138(3) 0.09195(18) 0.6214(2) 0.0589(12) Uani 1 1 d . . .
H3A H 0.2094 0.0692 0.5772 0.071 Uiso 1 1 calc R . .
H3B H 0.2333 0.1261 0.6090 0.071 Uiso 1 1 calc R . .
C4 C 0.1119(3) 0.09507(16) 0.6347(2) 0.0537(11) Uani 1 1 d . . .
C5 C 0.0327(4) 0.1134(2) 0.5582(3) 0.0770(15) Uani 1 1 d . . .
H5A H -0.0310 0.1154 0.5664 0.115 Uiso 1 1 calc R . .
H5B H 0.0291 0.0892 0.5165 0.115 Uiso 1 1 calc R . .
H5C H 0.0507 0.1470 0.5440 0.115 Uiso 1 1 calc R . .
C6 C 0.3388(3) 0.04073(13) 0.8517(2) 0.0371(8) Uani 1 1 d . . .
C7 C 0.3481(3) -0.01854(13) 0.8430(2) 0.0388(8) Uani 1 1 d . . .
C8 C 0.3569(3) -0.03979(16) 0.7741(2) 0.0562(11) Uani 1 1 d . . .
H8A H 0.3530 -0.0185 0.7313 0.067 Uiso 1 1 calc R . .
C9 C 0.3716(4) -0.09261(17) 0.7691(3) 0.0650(12) Uani 1 1 d . . .
H9A H 0.3759 -0.1067 0.7223 0.078 Uiso 1 1 calc R . .
C10 C 0.3797(3) -0.12423(16) 0.8323(3) 0.0597(12) Uani 1 1 d . . .
H10A H 0.3906 -0.1596 0.8290 0.072 Uiso 1 1 calc R . .
C11 C 0.3717(3) -0.10344(15) 0.9003(3) 0.0529(11) Uani 1 1 d . . .
H11A H 0.3778 -0.1249 0.9434 0.064 Uiso 1 1 calc R . .
C12 C 0.3546(3) -0.05089(14) 0.9064(2) 0.0445(9) Uani 1 1 d . . .
H12A H 0.3476 -0.0375 0.9526 0.053 Uiso 1 1 calc R . .
C13 C 0.3003(3) 0.05467(13) 0.9209(2) 0.0378(8) Uani 1 1 d . . .
C14 C 0.3616(3) 0.07755(15) 0.9890(2) 0.0467(9) Uani 1 1 d . . .
H14A H 0.4266 0.0863 0.9926 0.056 Uiso 1 1 calc R . .
C15 C 0.3276(4) 0.08765(17) 1.0515(3) 0.0587(11) Uani 1 1 d . . .
H15A H 0.3695 0.1037 1.0965 0.070 Uiso 1 1 calc R . .
C16 C 0.2323(4) 0.07427(17) 1.0484(3) 0.0614(12) Uani 1 1 d . . .
H16A H 0.2099 0.0807 1.0911 0.074 Uiso 1 1 calc R . .
C17 C 0.1705(3) 0.05104(18) 0.9808(3) 0.0608(12) Uani 1 1 d . . .
H17A H 0.1058 0.0420 0.9776 0.073 Uiso 1 1 calc R . .
C18 C 0.2043(3) 0.04128(15) 0.9182(2) 0.0503(10) Uani 1 1 d . . .
H18A H 0.1621 0.0254 0.8731 0.060 Uiso 1 1 calc R . .
C19 C 0.4380(3) 0.06865(14) 0.8582(2) 0.0385(8) Uani 1 1 d . . .
C20 C 0.5253(3) 0.04076(15) 0.8686(2) 0.0445(9) Uani 1 1 d . . .
H20A H 0.5240 0.0047 0.8692 0.053 Uiso 1 1 calc R . .
C21 C 0.6138(3) 0.06629(17) 0.8780(2) 0.0549(11) Uani 1 1 d . . .
H21A H 0.6720 0.0473 0.8852 0.066 Uiso 1 1 calc R . .
C22 C 0.6169(3) 0.11985(17) 0.8766(2) 0.0540(11) Uani 1 1 d . . .
H22A H 0.6769 0.1369 0.8831 0.065 Uiso 1 1 calc R . .
C23 C 0.5312(3) 0.14769(16) 0.8657(2) 0.0528(11) Uani 1 1 d . . .
H23A H 0.5330 0.1837 0.8646 0.063 Uiso 1 1 calc R . .
C24 C 0.4421(3) 0.12244(14) 0.8564(2) 0.0447(9) Uani 1 1 d . . .
H24A H 0.3842 0.1417 0.8488 0.054 Uiso 1 1 calc R . .
C25 C 0.2347(2) 0.22137(12) 1.24796(19) 0.0307(8) Uani 1 1 d . . .
C26 C 0.2840(3) 0.17470(12) 1.2460(2) 0.0366(8) Uani 1 1 d . . .
H26A H 0.2871 0.1626 1.1978 0.044 Uiso 1 1 calc R . .
C27 C 0.3286(3) 0.14569(13) 1.3137(2) 0.0405(9) Uani 1 1 d . A .
C28 C 0.3254(3) 0.16190(14) 1.3861(2) 0.0438(9) Uani 1 1 d . . .
H28A H 0.3551 0.1425 1.4314 0.053 Uiso 1 1 calc R . .
C29 C 0.2769(3) 0.20769(13) 1.3900(2) 0.0393(9) Uani 1 1 d . B .
C30 C 0.2330(3) 0.23670(12) 1.32258(19) 0.0337(8) Uani 1 1 d . . .
H30A H 0.2012 0.2675 1.3271 0.040 Uiso 1 1 calc R . .
C31 C 0.3776(4) 0.09519(18) 1.3077(3) 0.0616(13) Uani 1 1 d . . .
C32 C 0.2690(4) 0.22575(18) 1.4679(2) 0.0590(12) Uani 1 1 d . . .
C33 C 0.0552(2) 0.22565(12) 1.15758(18) 0.0299(8) Uani 1 1 d . . .
C34 C -0.0136(3) 0.24614(13) 1.19005(19) 0.0336(8) Uani 1 1 d . . .
H34A H 0.0000 0.2778 1.2163 0.040 Uiso 1 1 calc R . .
C35 C -0.1023(3) 0.22085(14) 1.1846(2) 0.0369(8) Uani 1 1 d . C .
C36 C -0.1243(3) 0.17344(14) 1.1477(2) 0.0402(9) Uani 1 1 d . . .
H36A H -0.1835 0.1565 1.1443 0.048 Uiso 1 1 calc R . .
C37 C -0.0569(3) 0.15151(13) 1.1160(2) 0.0380(8) Uani 1 1 d . D .
C38 C 0.0301(3) 0.17761(13) 1.1205(2) 0.0373(8) Uani 1 1 d . . .
H38A H 0.0739 0.1625 1.0977 0.045 Uiso 1 1 calc R . .
C39 C -0.1748(4) 0.24544(17) 1.2188(3) 0.0585(12) Uani 1 1 d . . .
C40 C -0.0763(4) 0.09967(19) 1.0782(3) 0.0653(13) Uani 1 1 d . . .
C41 C 0.1668(3) 0.31503(12) 1.18237(18) 0.0330(8) Uani 1 1 d . . .
C42 C 0.2520(3) 0.34097(13) 1.2268(2) 0.0373(8) Uani 1 1 d . . .
H42A H 0.3085 0.3218 1.2532 0.045 Uiso 1 1 calc R . .
C43 C 0.2557(3) 0.39483(13) 1.2331(2) 0.0408(9) Uani 1 1 d . E .
C44 C 0.1722(3) 0.42456(13) 1.1955(2) 0.0424(9) Uani 1 1 d . . .
H44A H 0.1735 0.4605 1.2008 0.051 Uiso 1 1 calc R . .
C45 C 0.0875(3) 0.39948(13) 1.1503(2) 0.0376(8) Uani 1 1 d . . .
C46 C 0.0850(3) 0.34636(12) 1.14310(19) 0.0346(8) Uani 1 1 d . . .
H46A H 0.0270 0.3307 1.1111 0.041 Uiso 1 1 calc R . .
C47 C 0.3502(4) 0.42102(17) 1.2812(3) 0.0588(12) Uani 1 1 d . . .
C48 C -0.0017(3) 0.43119(14) 1.1080(2) 0.0488(10) Uani 1 1 d . . .
C49 C 0.1996(3) 0.24361(12) 1.09097(19) 0.0329(8) Uani 1 1 d . . .
C50 C 0.1306(3) 0.24266(13) 1.0148(2) 0.0384(9) Uani 1 1 d . . .
H50A H 0.0630 0.2434 1.0091 0.046 Uiso 1 1 calc R . .
C51 C 0.1591(3) 0.24061(15) 0.9471(2) 0.0448(9) Uani 1 1 d . F .
C52 C 0.2586(3) 0.23995(14) 0.9529(2) 0.0452(10) Uani 1 1 d . . .
H52A H 0.2780 0.2383 0.9079 0.054 Uiso 1 1 calc R . .
C53 C 0.3292(3) 0.24186(13) 1.0276(2) 0.0376(9) Uani 1 1 d . . .
C54 C 0.3000(3) 0.24354(12) 1.0947(2) 0.0341(8) Uani 1 1 d . . .
H54A H 0.3489 0.2447 1.1439 0.041 Uiso 1 1 calc R . .
C55 C 0.0812(4) 0.2404(2) 0.8674(3) 0.0708(14) Uani 1 1 d . . .
C56 C 0.4359(3) 0.24065(15) 1.0342(3) 0.0515(10) Uani 1 1 d . . .
C58 C 0.0290(7) 0.1233(4) 1.3341(5) 0.206(6) Uani 1 1 d . . .
H58A H 0.0470 0.1544 1.3661 0.248 Uiso 1 1 calc R . .
H58B H 0.0301 0.1315 1.2814 0.248 Uiso 1 1 calc R . .
C57 C 0.3028(7) -0.0656(4) 0.5156(6) 0.155(3) Uani 1 1 d . . .
F2 F 0.4695(4) 0.0929(2) 1.3576(4) 0.179(3) Uani 1 1 d . A .
F1 F 0.3683(9) 0.0608(3) 1.3595(4) 0.092(3) Uani 0.50 1 d P A 1
F3 F 0.3583(15) 0.0748(5) 1.2435(5) 0.165(9) Uani 0.50 1 d P A 1
F1' F 0.3152(11) 0.0578(3) 1.2890(16) 0.202(9) Uani 0.50 1 d P A 2
F3' F 0.4245(9) 0.0959(4) 1.2580(7) 0.111(4) Uani 0.50 1 d P A 2
F4 F 0.1970(12) 0.1981(5) 1.4881(7) 0.114(4) Uani 0.50 1 d P B 1
F6 F 0.3526(14) 0.2174(7) 1.5238(7) 0.137(7) Uani 0.50 1 d P B 1
F5 F 0.2449(13) 0.2715(4) 1.4722(6) 0.087(4) Uani 0.50 1 d P B 1
F4' F 0.1771(9) 0.2301(8) 1.4662(6) 0.132(7) Uani 0.50 1 d P B 2
F6' F 0.3134(11) 0.1992(5) 1.5282(7) 0.091(6) Uani 0.50 1 d P B 2
F5' F 0.3070(18) 0.2746(6) 1.4821(9) 0.166(9) Uani 0.50 1 d P B 2
F7 F -0.1292(6) 0.2519(4) 1.2994(5) 0.089(3) Uani 0.50 1 d P C 1
F8 F -0.2668(7) 0.2443(4) 1.1666(6) 0.093(4) Uani 0.50 1 d P C 1
F7' F -0.1835(10) 0.2246(6) 1.2788(7) 0.142(5) Uani 0.50 1 d P C 2
F8' F -0.2560(9) 0.2255(5) 1.2080(12) 0.174(9) Uani 0.50 1 d P C 2
F9 F -0.1751(3) 0.29735(13) 1.2131(2) 0.1114(12) Uani 1 1 d . C .
F10 F -0.0145(6) 0.0831(4) 1.0498(9) 0.092(5) Uani 0.50 1 d P D 1
F11 F -0.0893(9) 0.0645(3) 1.1324(6) 0.104(4) Uani 0.50 1 d P D 1
F10' F -0.0548(17) 0.0990(7) 1.0105(11) 0.226(11) Uani 0.50 1 d P D 2
F11' F -0.0227(13) 0.0633(4) 1.1166(11) 0.171(8) Uani 0.50 1 d P D 2
F12 F -0.1678(3) 0.09227(14) 1.0356(3) 0.1195(14) Uani 1 1 d . D .
F13 F 0.3740(11) 0.4070(8) 1.3556(5) 0.110(5) Uani 0.50 1 d P E 1
F14 F 0.4250(6) 0.4110(7) 1.2614(10) 0.095(3) Uani 0.50 1 d P E 1
F15 F 0.3411(10) 0.4723(3) 1.2823(14) 0.130(8) Uani 0.50 1 d P E 1
F14' F 0.4194(12) 0.3900(4) 1.3246(16) 0.144(7) Uani 0.50 1 d P E 2
F13' F 0.3412(8) 0.4554(7) 1.3280(11) 0.108(4) Uani 0.50 1 d P E 2
F15' F 0.3928(15) 0.4450(12) 1.2338(8) 0.165(7) Uani 0.50 1 d P E 2
F16 F -0.0191(2) 0.46980(10) 1.1514(2) 0.0879(9) Uani 1 1 d . . .
F17 F 0.0054(3) 0.45348(15) 1.0438(2) 0.1128(13) Uani 1 1 d . . .
F18 F -0.08664(19) 0.40440(9) 1.08485(17) 0.0751(8) Uani 1 1 d . . .
F19 F 0.0695(16) 0.2899(5) 0.8342(9) 0.144(6) Uani 0.50 1 d P F 1
F20 F 0.1167(14) 0.2426(8) 0.8090(9) 0.104(8) Uani 0.50 1 d P F 1
F21 F -0.0076(9) 0.2291(9) 0.8653(6) 0.101(4) Uani 0.50 1 d P F 1
F19' F 0.0120(16) 0.2690(13) 0.8615(7) 0.174(10) Uani 0.50 1 d P F 2
F20' F 0.1020(15) 0.2142(10) 0.8163(9) 0.124(7) Uani 0.50 1 d P F 2
F21' F 0.0425(16) 0.1899(6) 0.8542(8) 0.145(5) Uani 0.50 1 d P F 2
F22 F 0.4691(2) 0.19385(11) 1.0263(2) 0.1031(11) Uani 1 1 d . . .
F23 F 0.49624(19) 0.25869(13) 1.10194(17) 0.0828(9) Uani 1 1 d . . .
F24 F 0.4563(2) 0.26902(13) 0.97804(18) 0.0865(9) Uani 1 1 d . . .
Cl2 Cl 0.2798(5) -0.12600(13) 0.4959(4) 0.157(2) Uani 0.50 1 d P G 1
Cl1 Cl 0.2169(4) -0.03522(18) 0.5455(4) 0.1533(19) Uani 0.50 1 d P G 1
Cl1' Cl 0.2198(4) -0.02495(18) 0.4693(3) 0.1541(18) Uani 0.50 1 d P G 2
Cl2' Cl 0.2480(5) -0.1203(3) 0.5534(6) 0.251(4) Uani 0.50 1 d P G 2

loop_
_atom_site_aniso_label
_atom_site_aniso_U_11
_atom_site_aniso_U_22
_atom_site_aniso_U_33
_atom_site_aniso_U_23
_atom_site_aniso_U_13
_atom_site_aniso_U_12
P1 0.0373(6) 0.0415(5) 0.0407(5) 0.0021(4) 0.0136(4) -0.0044(4)
O1 0.0462(16) 0.0482(15) 0.0483(15) 0.0006(12) 0.0110(12) -0.0102(12)
O2 0.0420(15) 0.0433(14) 0.0528(15) 0.0030(12) 0.0136(12) 0.0026(12)
O3 0.0422(15) 0.0665(17) 0.0431(14) 0.0101(13) 0.0171(12) 0.0013(13)
B1 0.037(2) 0.0280(19) 0.030(2) -0.0024(15) 0.0097(17) -0.0014(16)
Cl4 0.188(2) 0.1396(18) 0.1285(17) 0.0476(14) 0.0384(16) -0.0127(16)
Cl3 0.168(3) 0.207(3) 0.264(4) -0.045(3) 0.115(3) -0.057(2)
C1 0.045(2) 0.066(3) 0.052(2) -0.002(2) 0.005(2) -0.011(2)
C2 0.040(2) 0.053(2) 0.067(3) 0.012(2) 0.007(2) 0.0038(19)
C3 0.063(3) 0.069(3) 0.041(2) 0.015(2) 0.012(2) -0.001(2)
C4 0.045(2) 0.061(3) 0.050(2) 0.009(2) 0.0074(19) -0.004(2)
C5 0.063(3) 0.093(4) 0.060(3) 0.011(3) 0.000(2) -0.002(3)
C6 0.041(2) 0.0338(18) 0.0380(19) 0.0030(15) 0.0148(16) -0.0029(16)
C7 0.036(2) 0.0367(19) 0.046(2) -0.0009(16) 0.0153(16) -0.0032(15)
C8 0.068(3) 0.054(3) 0.051(2) -0.003(2) 0.026(2) -0.001(2)
C9 0.070(3) 0.054(3) 0.075(3) -0.017(2) 0.028(3) 0.002(2)
C10 0.043(2) 0.040(2) 0.098(4) -0.007(2) 0.024(2) -0.0019(18)
C11 0.044(2) 0.040(2) 0.076(3) 0.015(2) 0.020(2) 0.0022(18)
C12 0.038(2) 0.044(2) 0.053(2) 0.0049(18) 0.0167(18) -0.0027(17)
C13 0.041(2) 0.0342(18) 0.043(2) -0.0006(15) 0.0199(17) -0.0016(16)
C14 0.042(2) 0.052(2) 0.048(2) -0.0049(18) 0.0179(18) -0.0055(18)
C15 0.063(3) 0.065(3) 0.052(3) -0.013(2) 0.024(2) -0.009(2)
C16 0.074(3) 0.070(3) 0.052(3) -0.011(2) 0.037(2) -0.004(2)
C17 0.053(3) 0.074(3) 0.067(3) -0.008(2) 0.034(2) -0.008(2)
C18 0.052(3) 0.054(2) 0.051(2) -0.0079(19) 0.025(2) -0.013(2)
C19 0.037(2) 0.046(2) 0.0343(19) 0.0045(15) 0.0133(16) -0.0054(17)
C20 0.046(2) 0.045(2) 0.047(2) 0.0023(17) 0.0218(18) 0.0006(18)
C21 0.042(2) 0.070(3) 0.058(3) 0.006(2) 0.024(2) -0.002(2)
C22 0.044(3) 0.069(3) 0.052(2) 0.005(2) 0.020(2) -0.016(2)
C23 0.057(3) 0.048(2) 0.052(2) 0.0087(18) 0.017(2) -0.013(2)
C24 0.044(2) 0.045(2) 0.045(2) 0.0076(17) 0.0127(18) -0.0060(18)
C25 0.0288(18) 0.0302(17) 0.0334(18) -0.0023(14) 0.0103(15) -0.0024(14)
C26 0.039(2) 0.0339(18) 0.0394(19) -0.0037(15) 0.0164(16) -0.0016(16)
C27 0.039(2) 0.0353(19) 0.048(2) 0.0060(16) 0.0145(17) 0.0079(16)
C28 0.046(2) 0.041(2) 0.039(2) 0.0071(16) 0.0062(17) 0.0068(18)
C29 0.041(2) 0.039(2) 0.0349(19) -0.0010(16) 0.0085(16) -0.0006(17)
C30 0.036(2) 0.0272(17) 0.0362(19) -0.0030(14) 0.0095(15) 0.0010(14)
C31 0.070(3) 0.057(3) 0.054(3) 0.009(2) 0.014(3) 0.030(3)
C32 0.078(4) 0.059(3) 0.033(2) 0.001(2) 0.008(2) 0.013(3)
C33 0.035(2) 0.0285(17) 0.0269(16) 0.0033(14) 0.0102(14) 0.0025(14)
C34 0.039(2) 0.0319(17) 0.0323(18) 0.0004(14) 0.0147(16) -0.0005(15)
C35 0.037(2) 0.042(2) 0.0348(19) -0.0019(15) 0.0156(16) 0.0022(16)
C36 0.032(2) 0.047(2) 0.045(2) -0.0056(17) 0.0154(17) -0.0062(16)
C37 0.034(2) 0.0378(19) 0.044(2) -0.0063(15) 0.0154(17) -0.0045(16)
C38 0.034(2) 0.040(2) 0.0417(19) -0.0047(16) 0.0165(16) 0.0018(16)
C39 0.058(3) 0.051(3) 0.078(3) -0.019(2) 0.038(3) -0.004(2)
C40 0.053(3) 0.057(3) 0.089(4) -0.028(3) 0.027(3) -0.025(3)
C41 0.039(2) 0.0334(18) 0.0310(17) -0.0006(14) 0.0173(16) -0.0010(15)
C42 0.038(2) 0.0340(18) 0.043(2) -0.0043(15) 0.0170(17) -0.0036(16)
C43 0.042(2) 0.0355(19) 0.050(2) -0.0063(16) 0.0213(18) -0.0091(17)
C44 0.055(3) 0.0282(18) 0.047(2) 0.0008(16) 0.0208(19) -0.0017(17)
C45 0.044(2) 0.0326(19) 0.042(2) 0.0036(15) 0.0215(17) 0.0000(16)
C46 0.039(2) 0.0340(19) 0.0326(18) 0.0022(14) 0.0138(15) -0.0006(15)
C47 0.055(3) 0.044(3) 0.074(3) -0.007(2) 0.015(3) -0.012(2)
C48 0.058(3) 0.0294(19) 0.060(2) 0.0071(18) 0.020(2) 0.0003(19)
C49 0.040(2) 0.0250(16) 0.0347(19) -0.0014(13) 0.0128(16) 0.0000(14)
C50 0.032(2) 0.046(2) 0.038(2) -0.0012(16) 0.0133(16) 0.0023(16)
C51 0.048(3) 0.052(2) 0.037(2) 0.0007(17) 0.0176(18) 0.0014(18)
C52 0.052(3) 0.053(2) 0.039(2) -0.0005(17) 0.0263(19) 0.0023(19)
C53 0.038(2) 0.0349(19) 0.047(2) -0.0006(15) 0.0237(18) 0.0000(15)
C54 0.032(2) 0.0325(18) 0.0378(19) -0.0013(14) 0.0117(16) -0.0017(15)
C55 0.055(3) 0.119(5) 0.038(3) -0.008(3) 0.015(2) 0.000(3)
C56 0.048(3) 0.052(2) 0.061(3) -0.003(2) 0.028(2) -0.002(2)
C58 0.180(9) 0.224(10) 0.126(6) 0.123(7) -0.076(6) -0.102(8)
C57 0.113(6) 0.178(9) 0.193(9) 0.028(7) 0.074(6) 0.019(6)
F2 0.149(5) 0.151(4) 0.191(5) -0.035(4) -0.010(4) 0.094(4)
F1 0.178(10) 0.040(4) 0.077(4) 0.027(3) 0.068(5) 0.050(5)
F3 0.29(2) 0.101(10) 0.046(4) -0.021(5) -0.024(8) 0.143(12)
F1' 0.168(11) 0.034(4) 0.48(3) -0.070(11) 0.210(17) -0.033(6)
F3' 0.156(10) 0.099(7) 0.127(10) 0.037(6) 0.111(9) 0.087(6)
F4 0.153(14) 0.144(9) 0.074(7) -0.019(5) 0.077(9) -0.053(8)
F6 0.113(10) 0.208(19) 0.046(8) -0.048(9) -0.036(6) 0.076(10)
F5 0.171(12) 0.049(6) 0.048(5) 0.004(4) 0.048(7) 0.052(7)
F4' 0.099(8) 0.25(2) 0.052(5) 0.004(9) 0.036(5) 0.077(12)
F6' 0.165(18) 0.083(5) 0.035(5) 0.027(5) 0.047(9) 0.058(7)
F5' 0.33(2) 0.094(9) 0.068(6) -0.042(6) 0.056(13) -0.074(13)
F7 0.077(5) 0.137(7) 0.073(5) -0.052(4) 0.049(4) -0.015(4)
F8 0.034(4) 0.125(8) 0.124(6) -0.011(5) 0.032(4) 0.032(5)
F7' 0.132(10) 0.245(15) 0.095(7) 0.084(9) 0.098(7) 0.110(10)
F8' 0.101(11) 0.141(10) 0.35(2) -0.189(14) 0.165(13) -0.097(9)
F9 0.100(3) 0.082(2) 0.179(4) -0.037(2) 0.083(3) 0.0098(19)
F10 0.055(4) 0.065(5) 0.190(14) -0.084(7) 0.086(7) -0.026(4)
F11 0.189(11) 0.031(4) 0.105(6) -0.011(3) 0.065(8) -0.036(5)
F10' 0.37(3) 0.191(16) 0.189(15) -0.160(13) 0.199(17) -0.180(16)
F11' 0.176(14) 0.055(6) 0.204(17) -0.033(8) -0.049(12) 0.035(9)
F12 0.073(2) 0.102(2) 0.172(4) -0.084(3) 0.022(2) -0.0230(18)
F13 0.097(8) 0.157(15) 0.058(4) -0.019(6) -0.002(5) -0.060(8)
F14 0.035(4) 0.135(10) 0.119(9) -0.047(7) 0.032(6) -0.023(5)
F15 0.080(7) 0.033(3) 0.224(17) -0.006(7) -0.029(11) -0.021(3)
F14' 0.090(9) 0.063(5) 0.202(17) -0.006(9) -0.061(9) -0.015(6)
F13' 0.085(6) 0.102(10) 0.130(9) -0.080(8) 0.026(7) -0.022(8)
F15' 0.112(12) 0.257(19) 0.126(8) 0.007(12) 0.037(9) -0.125(12)
F16 0.0720(19) 0.0587(16) 0.122(2) -0.0230(16) 0.0151(17) 0.0209(14)
F17 0.098(2) 0.142(3) 0.111(2) 0.088(2) 0.051(2) 0.056(2)
F18 0.0526(16) 0.0511(14) 0.108(2) 0.0032(14) 0.0072(14) 0.0067(12)
F19 0.169(13) 0.126(8) 0.087(8) 0.056(7) -0.030(7) 0.001(9)
F20 0.076(6) 0.21(2) 0.034(4) 0.023(9) 0.025(3) 0.003(12)
F21 0.052(5) 0.202(14) 0.045(4) -0.018(8) 0.009(3) -0.025(8)
F19' 0.127(15) 0.29(2) 0.062(7) -0.036(13) -0.025(9) 0.154(16)
F20' 0.121(16) 0.192(17) 0.046(8) -0.040(10) 0.011(7) 0.062(13)
F21' 0.137(11) 0.198(13) 0.066(6) -0.024(7) -0.015(6) -0.074(11)
F22 0.0632(19) 0.0726(19) 0.185(4) -0.022(2) 0.056(2) 0.0129(15)
F23 0.0444(15) 0.132(3) 0.0730(18) -0.0220(16) 0.0209(14) -0.0186(15)
F24 0.0621(18) 0.126(3) 0.0827(19) 0.0170(17) 0.0395(15) -0.0162(16)
Cl2 0.250(6) 0.0531(17) 0.241(6) -0.022(2) 0.181(5) 0.002(2)
Cl1 0.168(4) 0.121(3) 0.203(5) -0.067(3) 0.103(4) -0.003(3)
Cl1' 0.171(4) 0.121(3) 0.145(4) 0.006(3) 0.013(3) 0.013(3)
Cl2' 0.155(5) 0.251(8) 0.258(8) 0.107(7) -0.059(6) -0.046(5)

loop_
_atom_type_symbol
_atom_type_description
_atom_type_scat_dispersion_real
_atom_type_scat_dispersion_imag
_atom_type_scat_source
C C 0.0033 0.0016 'International Tables Vol C Tables 4.2.6.8 and 6.1.1.4'
H H 0.0000 0.0000 'International Tables Vol C Tables 4.2.6.8 and 6.1.1.4'
B B 0.0013 0.0007 'International Tables Vol C Tables 4.2.6.8 and 6.1.1.4'
O O 0.0106 0.0060 'International Tables Vol C Tables 4.2.6.8 and 6.1.1.4'
F F 0.0171 0.0103 'International Tables Vol C Tables 4.2.6.8 and 6.1.1.4'
P P 0.1023 0.0942 'International Tables Vol C Tables 4.2.6.8 and 6.1.1.4'
Cl Cl 0.1484 0.1585 'International Tables Vol C Tables 4.2.6.8 and 6.1.1.4'

loop_
_geom_angle_atom_site_label_1
_geom_angle_atom_site_label_2
_geom_angle_atom_site_label_3
_geom_angle
_geom_angle_site_symmetry_1
_geom_angle_site_symmetry_3
_geom_angle_publ_flag
O3 P1 O1 107.06(15) . . ?
O3 P1 O2 106.74(15) . . ?
O1 P1 O2 106.76(15) . . ?
O3 P1 C6 112.21(16) . . ?
O1 P1 C6 111.17(15) . . ?
O2 P1 C6 112.53(15) . . ?
C1 O1 P1 112.1(2) . . ?
C2 O2 P1 111.3(2) . . ?
C3 O3 P1 112.1(2) . . ?
C49 B1 C25 114.4(3) . . ?
C49 B1 C33 111.9(3) . . ?
C25 B1 C33 101.6(3) . . ?
C49 B1 C41 104.5(3) . . ?
C25 B1 C41 111.7(3) . . ?
C33 B1 C41 113.1(3) . . ?
O1 C1 C4 109.4(3) . . ?
O2 C2 C4 110.3(3) . . ?
O3 C3 C4 109.5(3) . . ?
C2 C4 C1 109.6(4) . . ?
C2 C4 C3 108.6(3) . . ?
C1 C4 C3 109.4(4) . . ?
C2 C4 C5 110.3(4) . . ?
C1 C4 C5 109.5(3) . . ?
C3 C4 C5 109.4(4) . . ?
C13 C6 C7 111.9(3) . . ?
C13 C6 C19 112.0(3) . . ?
C7 C6 C19 111.3(3) . . ?
C13 C6 P1 106.7(2) . . ?
C7 C6 P1 107.2(2) . . ?
C19 C6 P1 107.5(2) . . ?
C12 C7 C8 119.0(4) . . ?
C12 C7 C6 120.0(3) . . ?
C8 C7 C6 120.8(3) . . ?
C9 C8 C7 120.2(4) . . ?
C10 C9 C8 120.4(4) . . ?
C11 C10 C9 119.5(4) . . ?
C10 C11 C12 121.3(4) . . ?
C7 C12 C11 119.5(4) . . ?
C14 C13 C18 118.0(3) . . ?
C14 C13 C6 121.4(3) . . ?
C18 C13 C6 120.4(3) . . ?
C15 C14 C13 120.8(4) . . ?
C16 C15 C14 120.9(4) . . ?
C15 C16 C17 118.8(4) . . ?
C18 C17 C16 120.3(4) . . ?
C17 C18 C13 121.2(4) . . ?
C24 C19 C20 118.6(3) . . ?
C24 C19 C6 120.4(3) . . ?
C20 C19 C6 121.0(3) . . ?
C21 C20 C19 120.3(4) . . ?
C20 C21 C22 120.5(4) . . ?
C23 C22 C21 119.7(4) . . ?
C22 C23 C24 120.2(4) . . ?
C23 C24 C19 120.7(4) . . ?
C26 C25 C30 115.3(3) . . ?
C26 C25 B1 123.8(3) . . ?
C30 C25 B1 119.8(3) . . ?
C27 C26 C25 122.3(3) . . ?
C28 C27 C26 120.8(3) . . ?
C28 C27 C31 119.2(3) . . ?
C26 C27 C31 119.9(3) . . ?
C27 C28 C29 118.4(3) . . ?
C28 C29 C30 120.7(3) . . ?
C28 C29 C32 119.8(3) . . ?
C30 C29 C32 119.5(3) . . ?
C29 C30 C25 122.5(3) . . ?
F3 C31 F3' 49.7(9) . . ?
F3 C31 F1' 59.8(10) . . ?
F3' C31 F1' 107.5(10) . . ?
F3 C31 F1 109.3(9) . . ?
F3' C31 F1 133.9(6) . . ?
F1' C31 F1 57.4(10) . . ?
F3 C31 F2 119.7(9) . . ?
F3' C31 F2 81.4(7) . . ?
F1' C31 F2 126.3(10) . . ?
F1 C31 F2 78.1(5) . . ?
F3 C31 C27 118.5(5) . . ?
F3' C31 C27 113.4(6) . . ?
F1' C31 C27 112.3(6) . . ?
F1 C31 C27 112.5(5) . . ?
F2 C31 C27 111.6(4) . . ?
F5 C32 F6' 122.4(8) . . ?
F5 C32 F4' 67.9(9) . . ?
F6' C32 F4' 106.8(9) . . ?
F5 C32 F6 108.1(10) . . ?
F6' C32 F6 34.0(9) . . ?
F4' C32 F6 133.8(9) . . ?
F5 C32 F5' 37.5(9) . . ?
F6' C32 F5' 106.5(10) . . ?
F4' C32 F5' 105.0(11) . . ?
F6 C32 F5' 78.5(11) . . ?
F5 C32 F4 103.5(9) . . ?
F6' C32 F4 72.9(9) . . ?
F4' C32 F4 39.9(7) . . ?
F6 C32 F4 106.3(9) . . ?
F5' C32 F4 135.1(10) . . ?
F5 C32 C29 117.1(6) . . ?
F6' C32 C29 117.2(7) . . ?
F4' C32 C29 112.1(6) . . ?
F6 C32 C29 110.0(8) . . ?
F5' C32 C29 108.5(8) . . ?
F4 C32 C29 111.1(6) . . ?
C34 C33 C38 115.5(3) . . ?
C34 C33 B1 123.7(3) . . ?
C38 C33 B1 120.4(3) . . ?
C33 C34 C35 122.1(3) . . ?
C36 C35 C34 120.7(3) . . ?
C36 C35 C39 119.6(3) . . ?
C34 C35 C39 119.7(3) . . ?
C35 C36 C37 118.8(3) . . ?
C36 C37 C38 119.8(3) . . ?
C36 C37 C40 120.4(3) . . ?
C38 C37 C40 119.8(3) . . ?
C37 C38 C33 123.0(3) . . ?
F8' C39 F7' 66.7(10) . . ?
F8' C39 F8 38.7(11) . . ?
F7' C39 F8 104.4(9) . . ?
F8' C39 F9 115.4(9) . . ?
F7' C39 F9 120.0(9) . . ?
F8 C39 F9 89.5(6) . . ?
F8' C39 F7 108.6(10) . . ?
F7' C39 F7 45.3(9) . . ?
F8 C39 F7 138.8(7) . . ?
F9 C39 F7 87.0(5) . . ?
F8' C39 C35 119.6(5) . . ?
F7' C39 C35 116.1(6) . . ?
F8 C39 C35 110.4(6) . . ?
F9 C39 C35 112.2(4) . . ?
F7 C39 C35 108.8(5) . . ?
F10 C40 F11' 65.2(11) . . ?
F10 C40 F12 114.8(7) . . ?
F11' C40 F12 121.8(8) . . ?
F10 C40 F10' 38.7(10) . . ?
F11' C40 F10' 102.2(12) . . ?
F12 C40 F10' 86.5(10) . . ?
F10 C40 F11 109.6(9) . . ?
F11' C40 F11 47.4(10) . . ?
F12 C40 F11 89.0(6) . . ?
F10' C40 F11 138.2(9) . . ?
F10 C40 C37 116.9(5) . . ?
F11' C40 C37 115.5(6) . . ?
F12 C40 C37 114.0(4) . . ?
F10' C40 C37 111.1(8) . . ?
F11 C40 C37 108.6(5) . . ?
C42 C41 C46 115.9(3) . . ?
C42 C41 B1 122.1(3) . . ?
C46 C41 B1 121.7(3) . . ?
C41 C42 C43 122.1(3) . . ?
C44 C43 C42 120.5(3) . . ?
C44 C43 C47 119.6(3) . . ?
C42 C43 C47 119.9(3) . . ?
C45 C44 C43 118.1(3) . . ?
C44 C45 C46 121.0(3) . . ?
C44 C45 C48 118.5(3) . . ?
C46 C45 C48 120.4(3) . . ?
C45 C46 C41 122.3(3) . . ?
F14 C47 F13' 127.9(7) . . ?
F14 C47 F14' 59.9(10) . . ?
F13' C47 F14' 104.7(10) . . ?
F14 C47 F13 105.3(8) . . ?
F13' C47 F13 64.3(8) . . ?
F14' C47 F13 48.1(9) . . ?
F14 C47 F15 107.9(9) . . ?
F13' C47 F15 41.9(7) . . ?
F14' C47 F15 131.1(7) . . ?
F13 C47 F15 104.6(10) . . ?
F14 C47 F15' 47.2(9) . . ?
F13' C47 F15' 105.0(10) . . ?
F14' C47 F15' 104.7(12) . . ?
F13 C47 F15' 138.3(8) . . ?
F15 C47 F15' 67.4(10) . . ?
F14 C47 C43 115.3(5) . . ?
F13' C47 C43 116.0(7) . . ?
F14' C47 C43 115.2(5) . . ?
F13 C47 C43 110.4(5) . . ?
F15 C47 C43 112.5(6) . . ?
F15' C47 C43 110.2(6) . . ?
F17 C48 F16 105.1(3) . . ?
F17 C48 F18 105.6(4) . . ?
F16 C48 F18 104.6(3) . . ?
F17 C48 C45 113.2(4) . . ?
F16 C48 C45 113.5(3) . . ?
F18 C48 C45 114.0(3) . . ?
C50 C49 C54 115.3(3) . . ?
C50 C49 B1 121.8(3) . . ?
C54 C49 B1 122.5(3) . . ?
C51 C50 C49 122.7(3) . . ?
C52 C51 C50 120.5(3) . . ?
C52 C51 C55 119.7(4) . . ?
C50 C51 C55 119.8(4) . . ?
C51 C52 C53 118.4(3) . . ?
C54 C53 C52 120.6(3) . . ?
C54 C53 C56 120.7(3) . . ?
C52 C53 C56 118.6(3) . . ?
C53 C54 C49 122.5(3) . . ?
F19' C55 F20' 130.2(11) . . ?
F19' C55 F21 51.2(12) . . ?
F20' C55 F21 108.3(11) . . ?
F19' C55 F20 114.6(14) . . ?
F20' C55 F20 35.9(11) . . ?
F21 C55 F20 128.1(10) . . ?
F19' C55 F19 54.5(12) . . ?
F20' C55 F19 102.1(10) . . ?
F21 C55 F19 102.4(9) . . ?
F20 C55 F19 69.0(11) . . ?
F19' C55 F21' 106.9(14) . . ?
F20' C55 F21' 62.8(10) . . ?
F21 C55 F21' 57.1(7) . . ?
F20 C55 F21' 97.8(10) . . ?
F19 C55 F21' 142.2(7) . . ?
F19' C55 C51 114.4(7) . . ?
F20' C55 C51 115.1(10) . . ?
F21 C55 C51 116.5(6) . . ?
F20 C55 C51 114.1(9) . . ?
F19 C55 C51 110.7(6) . . ?
F21' C55 C51 107.0(6) . . ?
F22 C56 F23 105.8(4) . . ?
F22 C56 F24 104.3(4) . . ?
F23 C56 F24 105.1(3) . . ?
F22 C56 C53 113.7(3) . . ?
F23 C56 C53 114.3(3) . . ?
F24 C56 C53 112.7(3) . . ?
Cl4 C58 Cl3 110.9(4) . . ?
Cl1' C57 Cl2 117.4(7) . . ?
Cl1' C57 Cl1 50.7(4) . . ?
Cl2 C57 Cl1 114.1(6) . . ?
Cl1' C57 Cl2' 111.6(6) . . ?
Cl2 C57 Cl2' 42.1(4) . . ?
Cl1 C57 Cl2' 78.9(6) . . ?
C31 F2 F1 50.8(4) . . ?
C31 F2 F3' 47.9(4) . . ?
F1 F2 F3' 90.4(5) . . ?
C31 F1 F2 51.1(4) . . ?
C31 F3' F2 50.8(5) . . ?
C39 F7' F8' 55.8(7) . . ?
C39 F8' F7' 57.5(7) . . ?
C55 F19 F20 52.5(7) . . ?
C55 F20 F19 58.5(9) . . ?
C55 F20' F21' 64.2(9) . . ?
F20' F21' C55 53.0(8) . . ?

loop_
_geom_bond_atom_site_label_1
_geom_bond_atom_site_label_2
_geom_bond_distance
_geom_bond_site_symmetry_2
_geom_bond_publ_flag
P1 O3 1.549(3) . ?
P1 O1 1.553(3) . ?
P1 O2 1.555(3) . ?
P1 C6 1.818(4) . ?
O1 C1 1.487(5) . ?
O2 C2 1.489(5) . ?
O3 C3 1.483(5) . ?
B1 C49 1.635(5) . ?
B1 C25 1.636(5) . ?
B1 C33 1.642(5) . ?
B1 C41 1.654(5) . ?
Cl4 C58 1.597(10) . ?
Cl3 C58 1.860(11) . ?
C1 C4 1.530(6) . ?
C2 C4 1.514(6) . ?
C3 C4 1.537(6) . ?
C4 C5 1.539(6) . ?
C6 C13 1.546(5) . ?
C6 C7 1.546(5) . ?
C6 C19 1.549(5) . ?
C7 C12 1.385(5) . ?
C7 C8 1.390(5) . ?
C8 C9 1.385(6) . ?
C9 C10 1.368(7) . ?
C10 C11 1.366(6) . ?
C11 C12 1.387(5) . ?
C13 C14 1.380(5) . ?
C13 C18 1.388(5) . ?
C14 C15 1.376(6) . ?
C15 C16 1.376(6) . ?
C16 C17 1.382(6) . ?
C17 C18 1.373(6) . ?
C19 C24 1.389(5) . ?
C19 C20 1.390(5) . ?
C20 C21 1.378(6) . ?
C21 C22 1.382(6) . ?
C22 C23 1.370(6) . ?
C23 C24 1.382(5) . ?
C25 C26 1.397(5) . ?
C25 C30 1.398(5) . ?
C26 C27 1.390(5) . ?
C27 C28 1.375(5) . ?
C27 C31 1.495(5) . ?
C28 C29 1.378(5) . ?
C29 C30 1.386(5) . ?
C29 C32 1.505(6) . ?
C31 F3 1.210(9) . ?
C31 F3' 1.268(10) . ?
C31 F1' 1.276(11) . ?
C31 F1 1.318(8) . ?
C31 F2 1.324(7) . ?
C32 F5 1.237(10) . ?
C32 F6' 1.261(11) . ?
C32 F4' 1.296(12) . ?
C32 F6 1.299(15) . ?
C32 F5' 1.362(14) . ?
C32 F4 1.383(11) . ?
C33 C34 1.388(5) . ?
C33 C38 1.397(5) . ?
C34 C35 1.391(5) . ?
C35 C36 1.377(5) . ?
C35 C39 1.493(6) . ?
C36 C37 1.377(5) . ?
C37 C38 1.384(5) . ?
C37 C40 1.483(6) . ?
C39 F8' 1.216(10) . ?
C39 F7' 1.241(9) . ?
C39 F8 1.338(11) . ?
C39 F9 1.343(5) . ?
C39 F7 1.388(9) . ?
C40 F10 1.221(9) . ?
C40 F11' 1.262(11) . ?
C40 F12 1.290(6) . ?
C40 F10' 1.339(16) . ?
C40 F11 1.382(10) . ?
C41 C42 1.385(5) . ?
C41 C46 1.403(5) . ?
C42 C43 1.393(5) . ?
C43 C44 1.389(5) . ?
C43 C47 1.500(6) . ?
C44 C45 1.374(5) . ?
C45 C46 1.375(5) . ?
C45 C48 1.492(5) . ?
C47 F14 1.246(9) . ?
C47 F13' 1.253(10) . ?
C47 F14' 1.311(11) . ?
C47 F13 1.314(11) . ?
C47 F15 1.331(10) . ?
C47 F15' 1.338(12) . ?
C48 F17 1.316(5) . ?
C48 F16 1.332(5) . ?
C48 F18 1.333(5) . ?
C49 C50 1.399(5) . ?
C49 C54 1.401(5) . ?
C50 C51 1.393(5) . ?
C51 C52 1.379(6) . ?
C51 C55 1.496(6) . ?
C52 C53 1.390(5) . ?
C53 C54 1.389(5) . ?
C53 C56 1.477(6) . ?
C55 F19' 1.205(11) . ?
C55 F20' 1.245(15) . ?
C55 F21 1.280(11) . ?
C55 F20 1.297(14) . ?
C55 F19 1.394(11) . ?
C55 F21' 1.405(12) . ?
C56 F22 1.320(5) . ?
C56 F23 1.323(5) . ?
C56 F24 1.346(5) . ?
C57 Cl1' 1.595(10) . ?
C57 Cl2 1.606(11) . ?
C57 Cl1 1.672(10) . ?
C57 Cl2' 1.838(12) . ?
F2 F1 1.664(11) . ?
F2 F3' 1.690(12) . ?
F7' F8' 1.350(18) . ?
F19 F20 1.53(3) . ?
F20' F21' 1.387(19) . ?
